data_2011276
loop_
_publ_author_name
'Mukherjee, Alok K.'
'Samanta, Chitra'
'Mukherjee, Monika'
'Helliwell, M.'

_publ_section_title
;
 Bis[3-(<i>o</i>-methoxyphenyl)-1-methyltriazene
 1-oxidato-<i>O</i>,<i>N</i>^3^,<i>O</i>']zinc(II)
;
_journal_issue 8
_journal_name_full 'Acta Crystallographica Section C'
_journal_page_first 952
_journal_page_last 954
_journal_paper_doi 10.1107/S0108270100008003
_journal_volume 56
_journal_year 2000
_chemical_formula_iupac '[Zn (C8 H10 N3 O2)2]'
_chemical_formula_moiety 'C16 H20 N6 O4 Zn'
_chemical_formula_sum 'C16 H20 N6 O4 Zn'
_chemical_formula_weight 425.75
_chemical_name_common
;
Bis[3-(o-methoxyphenyl)-1-methyltriazene 1-oxide(1-)-O,N^3^,O']zinc(II)
;
_chemical_name_systematic
;
Bis[3-(o-methoxyphenyl)-1-methyltriazene 1-oxide(1-)-O,N^3^,O']zinc(II)
;
_space_group_IT_number 2
_symmetry_cell_setting triclinic
_symmetry_space_group_name_Hall '-P 1'
_symmetry_space_group_name_H-M 'P -1'
_audit_creation_method SHELXL-97
_cell_angle_alpha 96.970(10)
_cell_angle_beta 110.030(10)
_cell_angle_gamma 86.840(10)
_cell_formula_units_Z 2
_cell_length_a 10.8530(10)
_cell_length_b 11.5470(10)
_cell_length_c 7.8210(10)
_cell_measurement_reflns_used 25
_cell_measurement_temperature 293(2)
_cell_measurement_theta_max 39.3
_cell_measurement_theta_min 34.5
_cell_volume 913.94(18)
_computing_cell_refinement 'MSC/AFC Diffractometer Control Software'
_computing_data_collection
;
MSC/AFC Diffractometer Control Software
(Molecular Structure Corporation, 1993)
;
_computing_data_reduction 'TEXSAN (Molecular Structure Corporation, 1995)'
_computing_molecular_graphics 'ZORTEP (Zsolnai, 1995)'
_computing_publication_material 'SHELXL97 and PARST95 (Nardelli, 1995)'
_computing_structure_refinement 'SHELXL97 (Sheldrick, 1997)'
_computing_structure_solution 'SHELXS86 (Sheldrick, 1990)'
_diffrn_ambient_temperature 293(2)
_diffrn_measured_fraction_theta_full .928
_diffrn_measured_fraction_theta_max .928
_diffrn_measurement_device_type 'Rigaku AFC-5R'
_diffrn_measurement_method \w-2\q
_diffrn_radiation_monochromator graphite
_diffrn_radiation_source 'Rigaku rotating anode'
_diffrn_radiation_type CuK\a
_diffrn_radiation_wavelength 1.54180
_diffrn_reflns_av_R_equivalents .036
_diffrn_reflns_av_sigmaI/netI .0198
_diffrn_reflns_limit_h_max 13
_diffrn_reflns_limit_h_min -7
_diffrn_reflns_limit_k_max 14
_diffrn_reflns_limit_k_min -14
_diffrn_reflns_limit_l_max 9
_diffrn_reflns_limit_l_min -9
_diffrn_reflns_number 3819
_diffrn_reflns_theta_full 78.02
_diffrn_reflns_theta_max 78.02
_diffrn_reflns_theta_min 3.86
_diffrn_standards_decay_% <3
_diffrn_standards_interval_count 150
_diffrn_standards_number 3
_exptl_absorpt_coefficient_mu 2.187
_exptl_absorpt_correction_T_max .718
_exptl_absorpt_correction_T_min .605
_exptl_absorpt_correction_type '\y scans'
_exptl_absorpt_process_details '(North et al., 1968)'
_exptl_crystal_colour 'light yellow'
_exptl_crystal_density_diffrn 1.547
_exptl_crystal_density_meas ?
_exptl_crystal_density_method 'not measured'
_exptl_crystal_description block
_exptl_crystal_F_000 440
_exptl_crystal_size_max .30
_exptl_crystal_size_mid .25
_exptl_crystal_size_min .15
_refine_diff_density_max .59
_refine_diff_density_min -.36
_refine_ls_extinction_coef none
_refine_ls_extinction_method none
_refine_ls_goodness_of_fit_ref .966
_refine_ls_hydrogen_treatment constr
_refine_ls_matrix_type full
_refine_ls_number_parameters 248
_refine_ls_number_reflns 3622
_refine_ls_number_restraints 0
_refine_ls_restrained_S_all .966
_refine_ls_R_factor_all .048
_refine_ls_R_factor_gt .042
_refine_ls_shift/su_max .002
_refine_ls_shift/su_mean .000
_refine_ls_structure_factor_coef Fsqd
_refine_ls_weighting_details 'calc w = 1/[\s^2^(Fo^2^)+(0.0838P)^2^+0.3895P] where P = (Fo^2^+2Fc^2^)/3'
_refine_ls_weighting_scheme calc
_refine_ls_wR_factor_ref .122
_reflns_number_gt 3194
_reflns_number_total 3622
_reflns_threshold_expression I>2\s(I)
_cod_data_source_file sk1370.cif
_cod_data_source_block I
_cod_depositor_comments
;
The following automatic conversions were performed:

'_exptl_crystal_density_meas' value 'none' was changed to '?' - the
value is perceived as not measured.

Automatic conversion script
Id: cif_fix_values 3008 2015-01-20 13:52:24Z robertas 
;
_cod_original_cell_volume 913.9(2)
_cod_database_code 2011276
_cod_database_fobs_code 2011276

loop_
_symmetry_equiv_pos_as_xyz
'x, y, z'
'-x, -y, -z'

loop_
_atom_site_label
_atom_site_fract_x
_atom_site_fract_y
_atom_site_fract_z
_atom_site_U_iso_or_equiv
_atom_site_adp_type
_atom_site_calc_flag
_atom_site_refinement_flags
_atom_site_occupancy
_atom_site_disorder_assembly
_atom_site_disorder_group
_atom_site_type_symbol
Zn .20340(3) .25261(3) .15980(5) .04767(15) Uani d . 1 . . Zn
O1 .2841(3) .10648(18) -.0407(3) .0754(7) Uani d . 1 . . O
O2 .1156(2) .28213(15) .3578(3) .0543(4) Uani d . 1 . . O
O3 .4374(2) .2322(2) .3736(3) .0696(6) Uani d . 1 . . O
O4 .07967(18) .33203(16) -.0583(3) .0524(4) Uani d . 1 . . O
N1 .1630(2) .09339(17) .1903(3) .0432(4) Uani d . 1 . . N
N2 .0963(2) .08336(17) .3001(3) .0445(4) Uani d . 1 . . N
N3 .0745(2) .18202(17) .3802(3) .0457(5) Uani d . 1 . . N
N4 .3148(2) .37652(17) .1394(3) .0436(4) Uani d . 1 . . N
N5 .2587(2) .44876(17) .0167(3) .0440(4) Uani d . 1 . . N
N6 .14082(19) .42209(17) -.0798(3) .0431(4) Uani d . 1 . . N
C1 .3406(4) .1245(3) -.1719(5) .0760(9) Uani d . 1 . . C
H1A .3484 .2067 -.1738 .114 Uiso calc R 1 . . H
H1B .2861 .0910 -.2904 .114 Uiso calc R 1 . . H
H1C .4260 .0883 -.1413 .114 Uiso calc R 1 . . H
C2 .2628(3) -.0055(2) -.0158(4) .0505(6) Uani d . 1 . . C
C3 .3033(3) -.1058(3) -.0990(4) .0602(7) Uani d . 1 . . C
H3 .3496 -.1003 -.1782 .072 Uiso calc R 1 . . H
C4 .2752(3) -.2146(3) -.0648(4) .0619(7) Uani d . 1 . . C
H4 .3034 -.2820 -.1194 .074 Uiso calc R 1 . . H
C5 .2053(3) -.2221(2) .0502(4) .0581(7) Uani d . 1 . . C
H5A .1850 -.2950 .0713 .070 Uiso calc R 1 . . H
C6 .1649(3) -.1225(2) .1350(4) .0491(6) Uani d . 1 . . C
H6 .1171 -.1291 .2119 .059 Uiso calc R 1 . . H
C7 .1949(2) -.0130(2) .1063(3) .0418(5) Uani d . 1 . . C
C8 -.0027(3) .1848(3) .5004(4) .0610(7) Uani d . 1 . . C
H8A .0486 .2172 .6214 .092 Uiso calc R 1 . . H
H8B -.0277 .1070 .5042 .092 Uiso calc R 1 . . H
H8C -.0800 .2322 .4548 .092 Uiso calc R 1 . . H
C9 .4907(4) .1529(4) .4986(6) .0949(13) Uani d . 1 . . C
H9A .4264 .0957 .4861 .142 Uiso calc R 1 . . H
H9B .5172 .1928 .6203 .142 Uiso calc R 1 . . H
H9C .5655 .1150 .4763 .142 Uiso calc R 1 . . H
C10 .5109(3) .3234(3) .3700(4) .0520(6) Uani d . 1 . . C
C11 .6397(3) .3423(3) .4817(4) .0642(8) Uani d . 1 . . C
H11 .6831 .2895 .5640 .077 Uiso calc R 1 . . H
C12 .7035(3) .4395(3) .4707(4) .0700(9) Uani d . 1 . . C
H12 .7899 .4522 .5461 .084 Uiso calc R 1 . . H
C13 .6402(3) .5174(3) .3494(5) .0651(8) Uani d . 1 . . C
H13 .6839 .5830 .3434 .078 Uiso calc R 1 . . H
C14 .5126(3) .4994(2) .2363(4) .0535(6) Uani d . 1 . . C
H14 .4710 .5526 .1537 .064 Uiso calc R 1 . . H
C15 .4453(2) .4023(2) .2446(3) .0441(5) Uani d . 1 . . C
C16 .0675(3) .4941(2) -.2216(4) .0548(6) Uani d . 1 . . C
H16A .0374 .4467 -.3372 .082 Uiso calc R 1 . . H
H16B .1230 .5541 -.2281 .082 Uiso calc R 1 . . H
H16C -.0065 .5291 -.1934 .082 Uiso calc R 1 . . H

loop_
_atom_site_aniso_label
_atom_site_aniso_U_11
_atom_site_aniso_U_22
_atom_site_aniso_U_33
_atom_site_aniso_U_12
_atom_site_aniso_U_13
_atom_site_aniso_U_23
Zn .0590(2) .0395(2) .0518(2) -.00314(14) .02607(17) .01023(14)
O1 .1168(19) .0504(11) .0907(16) -.0077(11) .0754(15) .0053(11)
O2 .0765(12) .0353(8) .0626(11) -.0022(8) .0383(10) .0046(8)
O3 .0610(12) .0761(14) .0709(13) -.0011(10) .0129(10) .0329(11)
O4 .0506(9) .0514(10) .0557(10) -.0122(8) .0144(8) .0140(8)
N1 .0556(11) .0370(9) .0449(11) -.0003(8) .0270(9) .0049(8)
N2 .0573(12) .0371(9) .0469(11) -.0007(8) .0279(9) .0034(8)
N3 .0599(12) .0389(10) .0462(11) .0000(8) .0285(10) .0043(8)
N4 .0459(10) .0417(10) .0445(11) -.0027(8) .0159(8) .0071(8)
N5 .0481(11) .0385(10) .0480(11) -.0016(8) .0182(9) .0085(8)
N6 .0444(10) .0401(10) .0464(11) -.0015(8) .0159(8) .0090(8)
C1 .090(2) .081(2) .082(2) .0007(18) .056(2) .0216(18)
C2 .0600(15) .0466(13) .0513(14) -.0022(11) .0283(12) .0006(11)
C3 .0714(18) .0600(16) .0585(16) .0012(13) .0375(14) -.0030(13)
C4 .0766(19) .0478(14) .0612(17) .0043(13) .0288(15) -.0090(12)
C5 .0787(19) .0391(13) .0584(16) -.0017(12) .0271(14) .0007(11)
C6 .0633(15) .0409(12) .0485(14) -.0045(10) .0257(12) .0034(10)
C7 .0478(12) .0400(11) .0387(12) -.0006(9) .0165(10) .0025(9)
C8 .083(2) .0532(15) .0649(18) -.0006(13) .0493(16) .0026(13)
C9 .088(3) .110(3) .102(3) .014(2) .036(2) .061(3)
C10 .0494(13) .0660(16) .0441(13) .0024(11) .0212(11) .0053(12)
C11 .0488(15) .094(2) .0502(15) .0114(14) .0183(12) .0088(15)
C12 .0425(14) .107(3) .0569(17) -.0090(15) .0196(13) -.0144(17)
C13 .0521(15) .074(2) .0706(19) -.0156(14) .0287(14) -.0172(16)
C14 .0518(14) .0533(14) .0587(16) -.0067(11) .0255(12) -.0039(12)
C15 .0422(11) .0497(13) .0422(12) -.0013(9) .0187(10) -.0012(10)
C16 .0557(15) .0510(14) .0559(15) .0036(11) .0135(12) .0168(12)

loop_
_atom_type_symbol
_atom_type_description
_atom_type_scat_dispersion_real
_atom_type_scat_dispersion_imag
_atom_type_scat_source
Zn Zn -1.5491 .6778 'International Tables Vol C Tables 4.2.6.8 and 6.1.1.4'
C C .0181 .0091 'International Tables Vol C Tables 4.2.6.8 and 6.1.1.4'
N N .0311 .0180 'International Tables Vol C Tables 4.2.6.8 and 6.1.1.4'
O O .0492 .0322 'International Tables Vol C Tables 4.2.6.8 and 6.1.1.4'
H H .0000 .0000 'International Tables Vol C Tables 4.2.6.8 and 6.1.1.4'

loop_
_geom_angle_atom_site_label_1
_geom_angle_atom_site_label_2
_geom_angle_atom_site_label_3
_geom_angle
_geom_angle_publ_flag
N1 Zn N4 155.58(9) yes
N1 Zn O4 118.62(8) yes
N4 Zn O4 77.75(7) yes
N1 Zn O2 77.33(7) yes
N4 Zn O2 118.02(8) yes
O4 Zn O2 104.56(8) yes
N1 Zn O1 69.91(7) yes
N4 Zn O1 92.46(8) yes
O4 Zn O1 92.96(8) yes
O2 Zn O1 147.19(7) yes
O3 Zn N4 68.92(8) yes
O3 Zn N1 91.25(8) yes
O3 Zn O4 145.89(9) yes
O1 Zn O3 81.70(8) yes
O2 Zn O3 97.44(8) yes
C2 O1 C1 119.3(2) no
C2 O1 Zn 111.35(15) no
C1 O1 Zn 129.3(2) no
N3 O2 Zn 108.45(13) no
C10 O3 C9 119.5(3) no
N6 O4 Zn 108.24(13) no
N2 N1 C7 114.64(19) no
N2 N1 Zn 117.3(2) yes
C7 N1 Zn 128.01(16) no
N3 N2 N1 112.55(19) no
N2 N3 O2 123.98(19) no
N2 N3 C8 118.6(2) no
O2 N3 C8 117.37(19) no
N5 N4 C15 114.4(2) no
N5 N4 Zn 116.6(2) yes
C15 N4 Zn 128.88(16) no
N6 N5 N4 113.22(19) no
N5 N6 O4 123.93(19) no
N5 N6 C16 119.0(2) no
O4 N6 C16 117.0(2) no
O1 C1 H1A 109.5 no
O1 C1 H1B 109.5 no
H1A C1 H1B 109.5 no
O1 C1 H1C 109.5 no
H1A C1 H1C 109.5 no
H1B C1 H1C 109.5 no
O1 C2 C3 125.3(2) no
O1 C2 C7 114.4(2) no
C3 C2 C7 120.3(2) no
C2 C3 C4 120.2(3) no
C2 C3 H3 119.9 no
C4 C3 H3 119.9 no
C5 C4 C3 119.6(3) no
C5 C4 H4 120.2 no
C3 C4 H4 120.2 no
C4 C5 C6 120.8(3) no
C4 C5 H5A 119.6 no
C6 C5 H5A 119.6 no
C7 C6 C5 120.5(2) no
C7 C6 H6 119.7 no
C5 C6 H6 119.7 no
C6 C7 N1 125.3(2) no
C6 C7 C2 118.5(2) no
N1 C7 C2 116.2(2) no
N3 C8 H8A 109.5 no
N3 C8 H8B 109.5 no
H8A C8 H8B 109.5 no
N3 C8 H8C 109.5 no
H8A C8 H8C 109.5 no
H8B C8 H8C 109.5 no
O3 C9 H9A 109.5 no
O3 C9 H9B 109.5 no
H9A C9 H9B 109.5 no
O3 C9 H9C 109.5 no
H9A C9 H9C 109.5 no
H9B C9 H9C 109.5 no
O3 C10 C11 124.7(3) no
O3 C10 C15 115.0(2) no
C11 C10 C15 120.3(3) no
C12 C11 C10 120.0(3) no
C12 C11 H11 120.0 no
C10 C11 H11 120.0 no
C11 C12 C13 120.3(3) no
C11 C12 H12 119.9 no
C13 C12 H12 119.9 no
C14 C13 C12 120.6(3) no
C14 C13 H13 119.7 no
C12 C13 H13 119.7 no
C13 C14 C15 120.5(3) no
C13 C14 H14 119.7 no
C15 C14 H14 119.7 no
C14 C15 N4 125.5(2) no
C14 C15 C10 118.4(2) no
N4 C15 C10 116.1(2) no
N6 C16 H16A 109.5 no
N6 C16 H16B 109.5 no
H16A C16 H16B 109.5 no
N6 C16 H16C 109.5 no
H16A C16 H16C 109.5 no
H16B C16 H16C 109.5 no

loop_
_geom_bond_atom_site_label_1
_geom_bond_atom_site_label_2
_geom_bond_site_symmetry_2
_geom_bond_distance
_geom_bond_publ_flag
Zn N1 . 1.974(2) yes
Zn N4 . 1.978(2) yes
Zn O4 . 2.056(2) yes
Zn O3 . 2.534(2) yes
Zn O2 . 2.066(2) yes
Zn O1 . 2.491(2) yes
O1 C2 . 1.374(3) no
O1 C1 . 1.404(4) no
O2 N3 . 1.314(3) no
O3 C10 . 1.364(4) no
O3 C9 . 1.378(4) no
O4 N6 . 1.321(3) no
N1 N2 . 1.318(3) yes
N1 C7 . 1.405(3) no
N2 N3 . 1.282(3) yes
N3 C8 . 1.454(3) no
N4 N5 . 1.314(3) yes
N4 C15 . 1.400(3) no
N5 N6 . 1.275(3) yes
N6 C16 . 1.450(3) no
C1 H1A . .9600 no
C1 H1B . .9600 no
C1 H1C . .9600 no
C2 C3 . 1.384(4) no
C2 C7 . 1.405(3) no
C3 C4 . 1.386(4) no
C3 H3 . .9300 no
C4 C5 . 1.372(4) no
C4 H4 . .9300 no
C5 C6 . 1.384(4) no
C5 H5A . .9300 no
C6 C7 . 1.385(3) no
C6 H6 . .9300 no
C8 H8A . .9600 no
C8 H8B . .9600 no
C8 H8C . .9600 no
C9 H9A . .9600 no
C9 H9B . .9600 no
C9 H9C . .9600 no
C10 C11 . 1.384(4) no
C10 C15 . 1.403(4) no
C11 C12 . 1.376(5) no
C11 H11 . .9300 no
C12 C13 . 1.369(5) no
C12 H12 . .9300 no
C13 C14 . 1.375(4) no
C13 H13 . .9300 no
C14 C15 . 1.391(4) no
C14 H14 . .9300 no
C16 H16A . .9600 no
C16 H16B . .9600 no
C16 H16C . .9600 no

loop_
_geom_hbond_atom_site_label_D
_geom_hbond_atom_site_label_H
_geom_hbond_atom_site_label_A
_geom_hbond_site_symmetry_A
_geom_hbond_distance_DH
_geom_hbond_distance_HA
_geom_hbond_distance_DA
_geom_hbond_angle_DHA
_geom_hbond_publ_flag
C5 H5A O4 2 .93 2.89 3.431(4) 118 yes
C8 H8A O4 1_556 .96 2.61 3.498(4) 154 yes
C16 H16C O2 2_565 .96 2.68 3.227(3) 117 yes
C16 H16C O4 2_565 .96 2.69 3.514(4) 144 yes
